data_7232073
loop_
_publ_author_name
'Ying, Jun'
'Chen, Ya-Guang'
'Wang, Xiu-Yan'

_publ_section_title
;
 A series of 0D to 3D Anderson-type polyoxometalate-based compounds
 obtained under ambient and hydrothermal conditions
;
_journal_issue 7
_journal_name_full CrystEngComm
_journal_page_first 1168
_journal_paper_doi 10.1039/C8CE01971A
_journal_volume 21
_journal_year 2019
_chemical_formula_moiety 'C14 H40 Cr2 Cu3 Mo12 N12 O52, 6(H2 O)'
_chemical_formula_sum 'C14 H52 Cr2 Cu3 Mo12 N12 O58'
_chemical_formula_weight 2762.57
_space_group_crystal_system triclinic
_space_group_IT_number 2
_space_group_name_Hall '-P 1'
_space_group_name_H-M_alt 'P -1'
_symmetry_space_group_name_Hall '-P 1'
_symmetry_space_group_name_H-M 'P -1'
_atom_sites_solution_hydrogens mixed
_audit_creation_date 2018-12-12
_audit_creation_method
;
Olex2 1.2
(compiled 2018.05.29 svn.r3508 for OlexSys, GUI svn.r5506)
;
_audit_update_record
;
2018-12-18 deposited with the CCDC.
2019-01-09 downloaded from the CCDC.
;
_cell_angle_alpha 96.9610(10)
_cell_angle_beta 99.6830(10)
_cell_angle_gamma 98.5300(10)
_cell_formula_units_Z 1
_cell_length_a 6.4711(3)
_cell_length_b 15.2046(6)
_cell_length_c 16.6977(7)
_cell_measurement_reflns_used 7344
_cell_measurement_temperature 296(2)
_cell_measurement_theta_max 28.366
_cell_measurement_theta_min 2.503
_cell_volume 1583.48(12)
_computing_cell_refinement 'SAINT v8.34A (Bruker, 2013)'
_computing_data_reduction 'SAINT v8.34A (Bruker, 2013)'
_computing_molecular_graphics 'Olex2 (Dolomanov et al., 2009)'
_computing_publication_material 'Olex2 (Dolomanov et al., 2009)'
_computing_structure_refinement 'ShelXL (Sheldrick, 2015)'
_computing_structure_solution 'SHELXS-97 (Sheldrick, 1990)'
_diffrn_ambient_temperature 296.15
_diffrn_measured_fraction_theta_full 0.996
_diffrn_measured_fraction_theta_max 0.996
_diffrn_measurement_device_type 'CCD area detector'
_diffrn_measurement_method 'phi and omega scans'
_diffrn_radiation_monochromator graphite
_diffrn_radiation_type MoK\a
_diffrn_radiation_wavelength 0.71073
_diffrn_reflns_av_R_equivalents 0.0141
_diffrn_reflns_av_unetI/netI 0.0216
_diffrn_reflns_Laue_measured_fraction_full 0.996
_diffrn_reflns_Laue_measured_fraction_max 0.996
_diffrn_reflns_limit_h_max 7
_diffrn_reflns_limit_h_min -5
_diffrn_reflns_limit_k_max 17
_diffrn_reflns_limit_k_min -17
_diffrn_reflns_limit_l_max 16
_diffrn_reflns_limit_l_min -19
_diffrn_reflns_number 8907
_diffrn_reflns_point_group_measured_fraction_full 0.996
_diffrn_reflns_point_group_measured_fraction_max 0.996
_diffrn_reflns_theta_full 24.712
_diffrn_reflns_theta_max 24.712
_diffrn_reflns_theta_min 1.989
_exptl_absorpt_coefficient_mu 3.727
_exptl_absorpt_correction_T_max 0.9871
_exptl_absorpt_correction_T_min 0.5982
_exptl_absorpt_correction_type multi-scan
_exptl_absorpt_process_details SADABS
_exptl_crystal_colour colourless
_exptl_crystal_colour_primary colourless
_exptl_crystal_density_diffrn 2.897
_exptl_crystal_density_method 'not measured'
_exptl_crystal_description block
_exptl_crystal_F_000 1323
_exptl_crystal_size_max 0.14
_exptl_crystal_size_mid 0.12
_exptl_crystal_size_min 0.1
_refine_diff_density_max 0.452
_refine_diff_density_min -0.665
_refine_diff_density_rms 0.118
_refine_ls_extinction_method none
_refine_ls_goodness_of_fit_ref 1.110
_refine_ls_hydrogen_treatment constr
_refine_ls_matrix_type full
_refine_ls_number_parameters 471
_refine_ls_number_reflns 5390
_refine_ls_number_restraints 7
_refine_ls_restrained_S_all 1.110
_refine_ls_R_factor_all 0.0218
_refine_ls_R_factor_gt 0.0195
_refine_ls_shift/su_max 0.002
_refine_ls_shift/su_mean 0.000
_refine_ls_structure_factor_coef Fsqd
_refine_ls_weighting_details 'w=1/[\s^2^(Fo^2^)+(0.0224P)^2^+1.3408P] where P=(Fo^2^+2Fc^2^)/3'
_refine_ls_weighting_scheme calc
_refine_ls_wR_factor_gt 0.0464
_refine_ls_wR_factor_ref 0.0474
_reflns_Friedel_coverage 0.000
_reflns_number_gt 5030
_reflns_number_total 5390
_reflns_threshold_expression 'I > 2\s(I)'
_cod_data_source_file c8ce01971a2.cif
_cod_data_source_block y_CCDC5
_cod_depositor_comments 'Adding full bibliography for 7232067--7232073.cif.'
_cod_database_code 7232073
_shelx_shelxl_version_number 2018/3
_shelx_space_group_comment
;
The symmetry employed for this shelxl refinement is uniquely defined
by the following loop, which should always be used as a source of
symmetry information in preference to the above space-group names.
They are only intended as comments.
;
_olex2_refinement_description
;
1. Fixed Uiso
 At 1.2 times of:
  All C(H) groups, All C(H,H) groups
 At 1.5 times of:
  All O(H,H) groups, All O(H,H,H,H,H,H,H,H) groups
2. Restrained distances
 O15-H15 = O21-H21 = O17-H17 = O23-H23 = O18-H18 = O19-H19
 0.85 with sigma of 0.02
 H23-H5WA
 2.2 with sigma of 0.02
3.a Free rotating group:
 O3W(H15,H17,H18,H19,H21,H23,H3WA,H3WB), O4W(H4WA,H4WB), O5W(H5WA,H5WB)
3.b Rotating group:
 O1W(H1WA,H1WB), O2W(H2WA,H2WB)
3.c Secondary CH2 refined with riding coordinates:
 C3(H3A,H3B), C4(H4A,H4B), C5(H5A,H5B)
3.d Aromatic/amide H refined with riding coordinates:
 C1(H1), C2(H2), C6(H6), C7(H7)
;
_olex2_submission_special_instructions 'No special instructions were received'

loop_
_space_group_symop_operation_xyz
'x, y, z'
'-x, -y, -z'

loop_
_atom_site_label
_atom_site_type_symbol
_atom_site_fract_x
_atom_site_fract_y
_atom_site_fract_z
_atom_site_U_iso_or_equiv
_atom_site_adp_type
_atom_site_occupancy
_atom_site_site_symmetry_order
_atom_site_calc_flag
_atom_site_refinement_flags_posn
_atom_site_refinement_flags_adp
_atom_site_refinement_flags_occupancy
Mo1 Mo 0.15167(4) 0.40119(2) 0.82984(2) 0.01154(7) Uani 1 1 d . . .
Mo2 Mo 0.52738(4) 0.71607(2) 1.06916(2) 0.01143(7) Uani 1 1 d . . .
Mo3 Mo 0.18038(4) 0.61711(2) 0.90129(2) 0.01159(7) Uani 1 1 d . . .
Mo4 Mo 0.34911(4) -0.07959(2) 0.62863(2) 0.01334(7) Uani 1 1 d . . .
Mo5 Mo 0.14466(4) -0.19527(2) 0.44484(2) 0.01417(7) Uani 1 1 d . . .
Mo6 Mo 0.19957(4) 0.11633(2) 0.68578(2) 0.01289(7) Uani 1 1 d . . .
Cu1 Cu -0.500000 -0.500000 0.500000 0.01694(13) Uani 1 2 d S T P
Cu2 Cu -0.14735(7) 0.18426(3) 0.82693(3) 0.01816(10) Uani 1 1 d . . .
Cr1 Cr 0.000000 0.000000 0.500000 0.00972(15) Uani 1 2 d S T P
Cr2 Cr 0.500000 0.500000 1.000000 0.00937(15) Uani 1 2 d S T P
O1 O 0.3078(4) -0.17723(15) 0.66846(15) 0.0228(5) Uani 1 1 d . . .
O1W O -0.3213(4) -0.46667(16) 0.41725(15) 0.0264(6) Uani 1 1 d . . .
H1WA H -0.395604 -0.446819 0.377089 0.040 Uiso 1 1 d GR . .
H1WB H -0.284974 -0.514288 0.393089 0.040 Uiso 1 1 d GR . .
O2 O 0.1084(4) -0.28794(15) 0.49344(15) 0.0242(6) Uani 1 1 d . . .
O2W O -0.2110(4) -0.54617(17) 0.57627(17) 0.0319(6) Uani 1 1 d . . .
H2WA H -0.099137 -0.503946 0.585999 0.048 Uiso 1 1 d GR . .
H2WB H -0.172082 -0.590237 0.547382 0.048 Uiso 1 1 d GR . .
O3 O 0.3291(4) 0.76825(15) 1.10204(14) 0.0186(5) Uani 1 1 d . . .
O4 O 0.1602(4) 0.63987(15) 0.80336(14) 0.0215(5) Uani 1 1 d . . .
O5 O 0.1448(4) 0.20347(14) 0.61561(14) 0.0163(5) Uani 1 1 d . . .
O6 O 0.4544(4) 0.16078(15) 0.73214(14) 0.0220(5) Uani 1 1 d . . .
O7 O 0.7389(4) 0.79918(15) 1.07656(14) 0.0205(5) Uani 1 1 d . . .
O8 O -0.0495(4) 0.30835(14) 0.81774(14) 0.0192(5) Uani 1 1 d . . .
O9 O 0.1444(4) 0.43169(15) 0.73576(14) 0.0206(5) Uani 1 1 d . . .
O10 O 0.2658(4) -0.22622(17) 0.36603(16) 0.0285(6) Uani 1 1 d . . .
O11 O 0.6110(3) 0.66150(14) 1.16478(13) 0.0137(5) Uani 1 1 d . . .
O12 O 0.6095(4) -0.03186(15) 0.66736(14) 0.0210(5) Uani 1 1 d . . .
O13 O -0.0168(4) 0.66318(15) 0.93841(15) 0.0199(5) Uani 1 1 d . . .
O14 O 0.4298(3) 0.70109(14) 0.95237(13) 0.0139(5) Uani 1 1 d . . .
O15 O 0.0282(3) -0.11105(13) 0.54517(13) 0.0121(4) Uani 1 1 d D . .
O16 O 0.2020(3) -0.00758(14) 0.69658(13) 0.0151(5) Uani 1 1 d . . .
O17 O -0.1052(3) 0.05839(13) 0.59293(13) 0.0132(5) Uani 1 1 d D . .
O18 O 0.7148(3) 0.61098(13) 1.03401(13) 0.0119(4) Uani 1 1 d D . .
O19 O 0.2977(3) 0.57786(13) 1.02809(13) 0.0118(4) Uani 1 1 d D . .
O20 O 0.0414(4) 0.14196(15) 0.75789(14) 0.0188(5) Uani 1 1 d . . .
O21 O 0.2857(3) 0.04745(13) 0.56949(13) 0.0126(5) Uani 1 1 d D . .
O22 O 0.3902(3) -0.12204(14) 0.51837(14) 0.0165(5) Uani 1 1 d . . .
O23 O 0.4046(3) 0.52097(13) 0.88663(12) 0.0113(4) Uani 1 1 d D . .
O24 O 0.0159(3) 0.49195(14) 0.88144(13) 0.0141(5) Uani 1 1 d . . .
N1 N -0.2227(5) 0.06520(19) 0.8566(2) 0.0265(7) Uani 1 1 d . . .
N2 N -0.4003(8) -0.0497(2) 0.9018(3) 0.0707(16) Uani 1 1 d . . .
N3 N -0.2193(6) -0.07132(19) 0.8793(2) 0.0313(8) Uani 1 1 d . . .
N4 N -0.4031(4) -0.37637(17) 0.56190(17) 0.0177(6) Uani 1 1 d . . .
N5 N -0.2642(4) -0.26393(17) 0.65772(17) 0.0176(6) Uani 1 1 d . . .
N6 N -0.2693(5) -0.23031(18) 0.58624(17) 0.0202(6) Uani 1 1 d . . .
C1 C -0.3946(9) 0.0330(3) 0.8871(4) 0.0603(16) Uani 1 1 d . . .
H1 H -0.499325 0.066583 0.896636 0.072 Uiso 1 1 calc R . .
C2 C -0.1189(6) -0.0030(2) 0.8509(2) 0.0236(8) Uani 1 1 d . . .
H2 H 0.005676 -0.003025 0.830044 0.028 Uiso 1 1 calc R . .
C3 C -0.1691(7) -0.1621(2) 0.8839(2) 0.0334(10) Uani 1 1 d . . .
H3A H -0.218809 -0.184623 0.930480 0.040 Uiso 1 1 calc R . .
H3B H -0.016077 -0.159112 0.892491 0.040 Uiso 1 1 calc R . .
C4 C -0.2730(7) -0.2269(2) 0.8055(2) 0.0274(8) Uani 1 1 d . . .
H4A H -0.262670 -0.288140 0.814416 0.033 Uiso 1 1 calc R . .
H4B H -0.422536 -0.222730 0.791768 0.033 Uiso 1 1 calc R . .
C5 C -0.1652(6) -0.2048(2) 0.7357(2) 0.0244(8) Uani 1 1 d . . .
H5A H -0.171245 -0.142824 0.728603 0.029 Uiso 1 1 calc R . .
H5B H -0.016547 -0.210551 0.749378 0.029 Uiso 1 1 calc R . .
C6 C -0.3537(5) -0.2997(2) 0.5301(2) 0.0198(7) Uani 1 1 d . . .
H6 H -0.377578 -0.296850 0.474025 0.024 Uiso 1 1 calc R . .
C7 C -0.3444(6) -0.3505(2) 0.6423(2) 0.0206(8) Uani 1 1 d . . .
H7 H -0.357775 -0.387832 0.681960 0.025 Uiso 1 1 calc R . .
O3W O -0.1275(4) -0.60677(17) 0.36924(16) 0.0322(6) Uani 1 1 d . . .
H15 H -0.065067 -0.139876 0.566324 0.048 Uiso 1 1 d DG . .
H17 H -0.196477 0.027014 0.614215 0.048 Uiso 1 1 d DG . .
H18 H 0.790526 0.623675 1.000252 0.048 Uiso 1 1 d DG . .
H19 H 0.198980 0.557014 1.050775 0.048 Uiso 1 1 d DG . .
H21 H 0.368749 0.075315 0.544002 0.048 Uiso 1 1 d DG . .
H23 H 0.492803 0.532054 0.855723 0.048 Uiso 1 1 d DG . .
H3WA H -0.158085 -0.650626 0.394784 0.048 Uiso 1 1 d G . .
H3WB H -0.169268 -0.628616 0.318774 0.048 Uiso 1 1 d G . .
O4W O -0.5216(5) -0.36181(17) 0.31546(18) 0.0325(6) Uani 1 1 d . . .
H4WA H -0.613295 -0.332764 0.331702 0.049 Uiso 1 1 d G . .
H4WB H -0.445597 -0.324608 0.293672 0.049 Uiso 1 1 d G . .
O5W O 0.6523(4) 0.52280(16) 0.78072(15) 0.0221(5) Uani 1 1 d . . .
H5WA H 0.776744 0.519568 0.805036 0.033 Uiso 1 1 d DG . .
H5WB H 0.599040 0.473811 0.748941 0.033 Uiso 1 1 d G . .

loop_
_atom_site_aniso_label
_atom_site_aniso_U_11
_atom_site_aniso_U_22
_atom_site_aniso_U_33
_atom_site_aniso_U_23
_atom_site_aniso_U_13
_atom_site_aniso_U_12
Mo1 0.01356(15) 0.00936(13) 0.01152(14) 0.00100(10) 0.00217(10) 0.00212(11)
Mo2 0.01464(15) 0.00784(13) 0.01214(14) 0.00037(10) 0.00335(11) 0.00294(11)
Mo3 0.01364(15) 0.01000(13) 0.01203(14) 0.00243(10) 0.00251(11) 0.00423(11)
Mo4 0.01342(15) 0.01154(14) 0.01549(15) 0.00295(11) 0.00236(11) 0.00329(11)
Mo5 0.01733(16) 0.00919(14) 0.01697(15) 0.00009(11) 0.00533(11) 0.00460(11)
Mo6 0.01499(15) 0.01108(14) 0.01190(14) -0.00141(11) 0.00342(11) 0.00162(11)
Cu1 0.0221(3) 0.0096(3) 0.0179(3) -0.0003(2) 0.0053(2) -0.0008(2)
Cu2 0.0259(2) 0.00901(19) 0.0232(2) 0.00123(16) 0.01404(18) 0.00481(17)
Cr1 0.0118(4) 0.0067(3) 0.0106(4) 0.0002(3) 0.0025(3) 0.0019(3)
Cr2 0.0114(4) 0.0073(3) 0.0097(3) 0.0006(3) 0.0023(3) 0.0027(3)
O1 0.0262(14) 0.0174(12) 0.0274(14) 0.0098(10) 0.0062(10) 0.0056(10)
O1W 0.0353(16) 0.0213(13) 0.0255(14) 0.0050(11) 0.0122(11) 0.0055(11)
O2 0.0285(14) 0.0149(12) 0.0294(14) 0.0040(10) 0.0035(11) 0.0061(10)
O2W 0.0249(15) 0.0278(14) 0.0407(17) -0.0020(12) 0.0015(12) 0.0080(11)
O3 0.0248(13) 0.0156(12) 0.0179(12) 0.0015(9) 0.0081(10) 0.0081(10)
O4 0.0282(14) 0.0200(12) 0.0167(13) 0.0052(10) 0.0023(10) 0.0054(10)
O5 0.0194(13) 0.0098(11) 0.0188(12) 0.0005(9) 0.0046(9) 0.0002(9)
O6 0.0199(13) 0.0224(13) 0.0202(13) -0.0018(10) 0.0013(10) -0.0005(10)
O7 0.0241(14) 0.0174(12) 0.0173(12) 0.0033(9) 0.0021(10) -0.0035(10)
O8 0.0201(13) 0.0117(11) 0.0249(13) 0.0003(10) 0.0048(10) 0.0011(10)
O9 0.0253(14) 0.0226(12) 0.0154(12) 0.0050(10) 0.0040(10) 0.0071(10)
O10 0.0298(15) 0.0281(14) 0.0294(15) -0.0039(11) 0.0122(11) 0.0096(11)
O11 0.0168(12) 0.0126(11) 0.0126(11) 0.0007(9) 0.0037(9) 0.0046(9)
O12 0.0150(12) 0.0229(13) 0.0246(13) 0.0039(10) 0.0026(10) 0.0025(10)
O13 0.0185(13) 0.0178(12) 0.0257(13) 0.0060(10) 0.0064(10) 0.0061(10)
O14 0.0156(12) 0.0106(11) 0.0153(12) 0.0028(9) 0.0034(9) 0.0005(9)
O15 0.0143(12) 0.0078(10) 0.0155(12) 0.0025(8) 0.0057(9) 0.0022(9)
O16 0.0187(12) 0.0137(11) 0.0145(12) 0.0034(9) 0.0057(9) 0.0038(9)
O17 0.0147(12) 0.0100(10) 0.0156(12) 0.0012(9) 0.0066(9) 0.0011(9)
O18 0.0134(12) 0.0110(11) 0.0121(11) 0.0011(8) 0.0046(9) 0.0026(9)
O19 0.0132(12) 0.0107(10) 0.0128(11) 0.0024(8) 0.0050(9) 0.0034(9)
O20 0.0247(13) 0.0152(11) 0.0175(12) -0.0007(9) 0.0077(10) 0.0049(10)
O21 0.0132(12) 0.0115(11) 0.0134(11) 0.0019(9) 0.0037(9) 0.0015(9)
O22 0.0155(12) 0.0152(11) 0.0198(12) 0.0015(9) 0.0059(9) 0.0038(9)
O23 0.0116(11) 0.0118(11) 0.0111(11) 0.0023(8) 0.0035(8) 0.0024(9)
O24 0.0134(12) 0.0136(11) 0.0155(12) 0.0026(9) 0.0029(9) 0.0028(9)
N1 0.038(2) 0.0126(14) 0.0335(19) 0.0032(13) 0.0198(15) 0.0049(13)
N2 0.094(4) 0.024(2) 0.120(4) 0.019(2) 0.083(3) 0.013(2)
N3 0.058(2) 0.0124(15) 0.0294(18) 0.0037(13) 0.0206(16) 0.0090(15)
N4 0.0205(16) 0.0131(14) 0.0196(16) 0.0020(11) 0.0058(12) 0.0010(12)
N5 0.0221(16) 0.0121(14) 0.0179(15) 0.0006(11) 0.0043(12) 0.0011(12)
N6 0.0275(17) 0.0135(14) 0.0198(16) 0.0040(12) 0.0053(12) 0.0020(12)
C1 0.070(4) 0.021(2) 0.113(5) 0.021(3) 0.067(3) 0.016(2)
C2 0.033(2) 0.0146(17) 0.026(2) 0.0029(15) 0.0111(16) 0.0068(16)
C3 0.069(3) 0.0133(18) 0.021(2) 0.0064(15) 0.0114(19) 0.0124(19)
C4 0.043(2) 0.0147(17) 0.025(2) 0.0028(15) 0.0084(17) 0.0068(16)
C5 0.030(2) 0.0202(18) 0.0192(19) -0.0037(14) 0.0025(15) -0.0006(15)
C6 0.0226(19) 0.0171(17) 0.0182(18) 0.0040(14) 0.0030(14) -0.0017(14)
C7 0.027(2) 0.0136(17) 0.0215(19) 0.0046(14) 0.0066(15) 0.0010(14)
O3W 0.0459(18) 0.0286(14) 0.0244(15) 0.0046(11) 0.0123(12) 0.0067(13)
O4W 0.0420(18) 0.0271(14) 0.0382(17) 0.0092(12) 0.0239(13) 0.0149(13)
O5W 0.0181(13) 0.0257(13) 0.0223(13) 0.0043(10) 0.0027(10) 0.0036(10)

loop_
_atom_type_symbol
_atom_type_description
_atom_type_scat_dispersion_real
_atom_type_scat_dispersion_imag
_atom_type_scat_source
C C 0.0033 0.0016 'International Tables Vol C Tables 4.2.6.8 and 6.1.1.4'
H H 0.0000 0.0000 'International Tables Vol C Tables 4.2.6.8 and 6.1.1.4'
Cr Cr 0.3209 0.6236 'International Tables Vol C Tables 4.2.6.8 and 6.1.1.4'
Cu Cu 0.3201 1.2651 'International Tables Vol C Tables 4.2.6.8 and 6.1.1.4'
Mo Mo -1.6832 0.6857 'International Tables Vol C Tables 4.2.6.8 and 6.1.1.4'
N N 0.0061 0.0033 'International Tables Vol C Tables 4.2.6.8 and 6.1.1.4'
O O 0.0106 0.0060 'International Tables Vol C Tables 4.2.6.8 and 6.1.1.4'

loop_
_geom_angle_atom_site_label_1
_geom_angle_atom_site_label_2
_geom_angle_atom_site_label_3
_geom_angle
_geom_angle_site_symmetry_1
_geom_angle_site_symmetry_3
O8 Mo1 O11 98.09(10) . 2_667
O8 Mo1 O18 93.76(9) . 2_667
O8 Mo1 O23 162.19(9) . .
O8 Mo1 O24 99.51(10) . .
O9 Mo1 O8 105.82(11) . .
O9 Mo1 O11 99.74(10) . 2_667
O9 Mo1 O18 159.18(10) . 2_667
O9 Mo1 O23 91.34(10) . .
O9 Mo1 O24 100.83(10) . .
O11 Mo1 O18 69.93(8) 2_667 2_667
O11 Mo1 O23 83.36(8) 2_667 .
O11 Mo1 O24 148.02(9) 2_667 .
O23 Mo1 O18 69.95(7) . 2_667
O24 Mo1 O18 82.44(8) . 2_667
O24 Mo1 O23 71.97(8) . .
O3 Mo2 O11 98.64(10) . .
O3 Mo2 O14 99.84(10) . .
O3 Mo2 O18 161.78(9) . .
O3 Mo2 O19 92.34(9) . .
O7 Mo2 O3 105.82(11) . .
O7 Mo2 O11 101.57(10) . .
O7 Mo2 O14 98.20(10) . .
O7 Mo2 O18 91.67(10) . .
O7 Mo2 O19 160.58(10) . .
O11 Mo2 O18 72.31(8) . .
O11 Mo2 O19 81.96(8) . .
O14 Mo2 O11 148.01(9) . .
O14 Mo2 O18 82.27(8) . .
O14 Mo2 O19 71.43(8) . .
O18 Mo2 O19 71.03(7) . .
O4 Mo3 O13 104.93(11) . .
O4 Mo3 O14 99.64(10) . .
O4 Mo3 O19 164.17(10) . .
O4 Mo3 O23 94.30(10) . .
O4 Mo3 O24 100.57(10) . .
O13 Mo3 O14 102.69(10) . .
O13 Mo3 O19 90.38(9) . .
O13 Mo3 O23 157.70(9) . .
O13 Mo3 O24 93.67(10) . .
O14 Mo3 O19 72.52(8) . .
O14 Mo3 O23 84.74(8) . .
O14 Mo3 O24 149.67(9) . .
O23 Mo3 O19 71.61(7) . .
O24 Mo3 O19 82.12(8) . .
O24 Mo3 O23 71.41(8) . .
O1 Mo4 O12 105.89(11) . .
O1 Mo4 O15 92.70(10) . .
O1 Mo4 O16 98.86(10) . .
O1 Mo4 O21 161.30(10) . .
O1 Mo4 O22 102.10(11) . .
O12 Mo4 O15 160.04(10) . .
O12 Mo4 O16 101.27(10) . .
O12 Mo4 O21 91.54(9) . .
O12 Mo4 O22 96.40(10) . .
O15 Mo4 O21 71.09(7) . .
O16 Mo4 O15 82.56(8) . .
O16 Mo4 O21 70.49(8) . .
O16 Mo4 O22 147.62(9) . .
O22 Mo4 O15 72.12(8) . .
O22 Mo4 O21 82.20(8) . .
O2 Mo5 O5 99.36(10) . 2_556
O2 Mo5 O15 90.76(10) . .
O2 Mo5 O17 159.44(10) . 2_556
O2 Mo5 O22 101.14(10) . .
O5 Mo5 O15 83.76(8) 2_556 .
O5 Mo5 O17 71.26(8) 2_556 2_556
O10 Mo5 O2 105.53(12) . .
O10 Mo5 O5 99.68(11) . 2_556
O10 Mo5 O15 162.43(10) . .
O10 Mo5 O17 94.25(10) . 2_556
O10 Mo5 O22 98.32(11) . .
O15 Mo5 O17 70.38(7) . 2_556
O22 Mo5 O5 147.89(9) . 2_556
O22 Mo5 O15 71.56(8) . .
O22 Mo5 O17 81.09(8) . 2_556
O5 Mo6 O16 148.05(9) . .
O5 Mo6 O17 72.13(8) . .
O5 Mo6 O21 80.98(8) . .
O6 Mo6 O5 99.64(10) . .
O6 Mo6 O16 99.51(10) . .
O6 Mo6 O17 164.81(10) . .
O6 Mo6 O20 106.01(11) . .
O6 Mo6 O21 95.45(10) . .
O16 Mo6 O17 83.05(8) . .
O16 Mo6 O21 71.94(8) . .
O17 Mo6 O21 70.98(7) . .
O20 Mo6 O5 99.97(10) . .
O20 Mo6 O16 99.01(10) . .
O20 Mo6 O17 88.23(9) . .
O20 Mo6 O21 157.95(9) . .
O1W Cu1 O1W 180.00(8) 2_446 .
O1W Cu1 O2W 90.22(10) 2_446 .
O1W Cu1 O2W 90.22(10) . 2_446
O1W Cu1 O2W 89.78(10) . .
O1W Cu1 O2W 89.78(10) 2_446 2_446
O2W Cu1 O2W 180.00(12) . 2_446
N4 Cu1 O1W 88.90(11) 2_446 2_446
N4 Cu1 O1W 91.09(11) 2_446 .
N4 Cu1 O1W 88.91(11) . .
N4 Cu1 O1W 91.09(11) . 2_446
N4 Cu1 O2W 90.64(10) 2_446 .
N4 Cu1 O2W 90.64(10) . 2_446
N4 Cu1 O2W 89.36(10) 2_446 2_446
N4 Cu1 O2W 89.36(10) . .
N4 Cu1 N4 180.00(8) 2_446 .
O8 Cu2 O3 85.72(9) . 2_567
O8 Cu2 O20 92.11(10) . .
O8 Cu2 N1 169.86(12) . .
O20 Cu2 O3 177.55(10) . 2_567
O20 Cu2 N1 92.00(11) . .
N1 Cu2 O3 89.96(11) . 2_567
O15 Cr1 O15 180.0 . 2_556
O15 Cr1 O17 84.42(9) . 2_556
O15 Cr1 O17 84.42(9) 2_556 .
O15 Cr1 O17 95.58(9) . .
O15 Cr1 O17 95.58(9) 2_556 2_556
O15 Cr1 O21 95.01(8) . 2_556
O15 Cr1 O21 95.01(8) 2_556 .
O15 Cr1 O21 84.99(8) 2_556 2_556
O15 Cr1 O21 84.99(8) . .
O17 Cr1 O17 180.0 2_556 .
O17 Cr1 O21 84.11(9) . .
O17 Cr1 O21 95.89(9) 2_556 .
O17 Cr1 O21 95.89(9) . 2_556
O17 Cr1 O21 84.11(9) 2_556 2_556
O21 Cr1 O21 180.0 2_556 .
O18 Cr2 O18 180.0 2_667 .
O19 Cr2 O18 84.61(9) 2_667 2_667
O19 Cr2 O18 84.61(9) . .
O19 Cr2 O18 95.39(9) 2_667 .
O19 Cr2 O18 95.39(9) . 2_667
O19 Cr2 O19 180.0 2_667 .
O19 Cr2 O23 84.76(9) 2_667 2_667
O19 Cr2 O23 95.24(9) 2_667 .
O19 Cr2 O23 84.76(9) . .
O19 Cr2 O23 95.24(9) . 2_667
O23 Cr2 O18 83.52(9) 2_667 .
O23 Cr2 O18 83.51(9) . 2_667
O23 Cr2 O18 96.48(9) . .
O23 Cr2 O18 96.49(9) 2_667 2_667
O23 Cr2 O23 180.00(11) . 2_667
Cu1 O1W H1WA 110.8 . .
Cu1 O1W H1WB 110.3 . .
H1WA O1W H1WB 103.3 . .
Cu1 O2W H2WA 110.7 . .
Cu1 O2W H2WB 110.2 . .
H2WA O2W H2WB 103.4 . .
Mo2 O3 Cu2 161.15(14) . 2_567
Mo6 O5 Mo5 118.23(11) . 2_556
Mo1 O8 Cu2 151.46(14) . .
Mo1 O11 Mo2 119.27(11) 2_667 .
Mo3 O14 Mo2 120.47(11) . .
Mo4 O15 Mo5 93.58(8) . .
Mo4 O15 H15 112.4 . .
Mo5 O15 H15 114.6 . .
Cr1 O15 Mo4 104.06(9) . .
Cr1 O15 Mo5 102.85(9) . .
Cr1 O15 H15 124.6 . .
Mo6 O16 Mo4 120.39(11) . .
Mo5 O17 H17 123.4 2_556 .
Mo6 O17 Mo5 92.99(7) . 2_556
Mo6 O17 H17 112.0 . .
Cr1 O17 Mo5 102.32(9) . 2_556
Cr1 O17 Mo6 102.96(9) . .
Cr1 O17 H17 118.7 . .
Mo1 O18 H18 123.9 2_667 .
Mo2 O18 Mo1 93.27(8) . 2_667
Mo2 O18 H18 114.5 . .
Cr2 O18 Mo1 101.71(9) . 2_667
Cr2 O18 Mo2 104.01(9) . .
Cr2 O18 H18 115.7 . .
Mo2 O19 H19 126.9 . .
Mo3 O19 Mo2 91.22(7) . .
Mo3 O19 H19 113.6 . .
Cr2 O19 Mo2 100.34(9) . .
Cr2 O19 Mo3 100.42(9) . .
Cr2 O19 H19 118.5 . .
Mo6 O20 Cu2 170.91(14) . .
Mo4 O21 H21 124.2 . .
Mo6 O21 Mo4 92.91(8) . .
Mo6 O21 H21 121.2 . .
Cr1 O21 Mo4 99.86(8) . .
Cr1 O21 Mo6 101.92(9) . .
Cr1 O21 H21 112.4 . .
Mo5 O22 Mo4 116.15(11) . .
Mo1 O23 H23 111.7 . .
Mo3 O23 Mo1 95.70(8) . .
Mo3 O23 H23 117.2 . .
Cr2 O23 Mo1 104.83(9) . .
Cr2 O23 Mo3 103.04(9) . .
Cr2 O23 H23 120.9 . .
Mo1 O24 Mo3 115.21(11) . .
C1 N1 Cu2 128.0(3) . .
C2 N1 Cu2 128.1(3) . .
C2 N1 C1 103.9(3) . .
C1 N2 N3 102.9(4) . .
N2 N3 C3 120.2(3) . .
C2 N3 N2 109.9(3) . .
C2 N3 C3 129.8(3) . .
C6 N4 Cu1 126.9(2) . .
C7 N4 Cu1 129.0(2) . .
C7 N4 C6 103.5(3) . .
N6 N5 C5 119.3(3) . .
C7 N5 N6 109.5(3) . .
C7 N5 C5 131.1(3) . .
C6 N6 N5 103.9(3) . .
N1 C1 H1 123.1 . .
N2 C1 N1 113.8(4) . .
N2 C1 H1 123.1 . .
N1 C2 N3 109.5(3) . .
N1 C2 H2 125.3 . .
N3 C2 H2 125.3 . .
N3 C3 H3A 109.3 . .
N3 C3 H3B 109.3 . .
N3 C3 C4 111.5(3) . .
H3A C3 H3B 108.0 . .
C4 C3 H3A 109.3 . .
C4 C3 H3B 109.3 . .
C3 C4 H4A 109.6 . .
C3 C4 H4B 109.6 . .
H4A C4 H4B 108.1 . .
C5 C4 C3 110.3(3) . .
C5 C4 H4A 109.6 . .
C5 C4 H4B 109.6 . .
N5 C5 C4 112.5(3) . .
N5 C5 H5A 109.1 . .
N5 C5 H5B 109.1 . .
C4 C5 H5A 109.1 . .
C4 C5 H5B 109.1 . .
H5A C5 H5B 107.8 . .
N4 C6 H6 123.5 . .
N6 C6 N4 113.1(3) . .
N6 C6 H6 123.5 . .
N4 C7 H7 125.0 . .
N5 C7 N4 110.0(3) . .
N5 C7 H7 125.0 . .
H3WA O3W H3WB 104.4 . .
H4WA O4W H4WB 104.5 . .
H5WA O5W H5WB 109.5 . .

loop_
_geom_bond_atom_site_label_1
_geom_bond_atom_site_label_2
_geom_bond_distance
_geom_bond_site_symmetry_2
Mo1 O8 1.739(2) .
Mo1 O9 1.686(2) .
Mo1 O11 1.919(2) 2_667
Mo1 O18 2.332(2) 2_667
Mo1 O23 2.252(2) .
Mo1 O24 1.935(2) .
Mo2 O3 1.735(2) .
Mo2 O7 1.697(2) .
Mo2 O11 1.922(2) .
Mo2 O14 1.921(2) .
Mo2 O18 2.226(2) .
Mo2 O19 2.340(2) .
Mo3 O4 1.700(2) .
Mo3 O13 1.712(2) .
Mo3 O14 1.904(2) .
Mo3 O19 2.305(2) .
Mo3 O23 2.228(2) .
Mo3 O24 1.998(2) .
Mo4 O1 1.703(2) .
Mo4 O12 1.715(2) .
Mo4 O15 2.248(2) .
Mo4 O16 1.940(2) .
Mo4 O21 2.332(2) .
Mo4 O22 1.950(2) .
Mo5 O2 1.715(2) .
Mo5 O5 1.951(2) 2_556
Mo5 O10 1.695(2) .
Mo5 O15 2.281(2) .
Mo5 O17 2.284(2) 2_556
Mo5 O22 1.939(2) .
Mo6 O5 1.905(2) .
Mo6 O6 1.700(2) .
Mo6 O16 1.916(2) .
Mo6 O17 2.279(2) .
Mo6 O20 1.752(2) .
Mo6 O21 2.285(2) .
Cu1 O1W 2.009(2) .
Cu1 O1W 2.009(2) 2_446
Cu1 O2W 2.327(2) 2_446
Cu1 O2W 2.327(2) .
Cu1 N4 1.989(3) 2_446
Cu1 N4 1.989(3) .
Cu2 O3 1.956(2) 2_567
Cu2 O8 1.932(2) .
Cu2 O20 1.939(2) .
Cu2 N1 1.949(3) .
Cr1 O15 1.951(2) .
Cr1 O15 1.951(2) 2_556
Cr1 O17 1.965(2) .
Cr1 O17 1.965(2) 2_556
Cr1 O21 1.991(2) 2_556
Cr1 O21 1.991(2) .
Cr2 O18 1.977(2) 2_667
Cr2 O18 1.977(2) .
Cr2 O19 1.967(2) 2_667
Cr2 O19 1.967(2) .
Cr2 O23 1.969(2) .
Cr2 O23 1.969(2) 2_667
O1W H1WA 0.8691 .
O1W H1WB 0.8684 .
O2W H2WA 0.8716 .
O2W H2WB 0.8705 .
O15 H15 0.8439 .
O17 H17 0.8549 .
O18 H18 0.8283 .
O19 H19 0.8379 .
O21 H21 0.8383 .
O23 H23 0.8439 .
N1 C1 1.351(5) .
N1 C2 1.319(4) .
N2 N3 1.361(5) .
N2 C1 1.307(6) .
N3 C2 1.323(5) .
N3 C3 1.472(4) .
N4 C6 1.356(4) .
N4 C7 1.326(4) .
N5 N6 1.351(4) .
N5 C5 1.476(4) .
N5 C7 1.318(4) .
N6 C6 1.307(4) .
C1 H1 0.9300 .
C2 H2 0.9300 .
C3 H3A 0.9700 .
C3 H3B 0.9700 .
C3 C4 1.527(5) .
C4 H4A 0.9700 .
C4 H4B 0.9700 .
C4 C5 1.502(5) .
C5 H5A 0.9700 .
C5 H5B 0.9700 .
C6 H6 0.9300 .
C7 H7 0.9300 .
O3W H3WA 0.8508 .
O3W H3WB 0.8500 .
O4W H4WA 0.8504 .
O4W H4WB 0.8497 .
O5W H5WA 0.8498 .
O5W H5WB 0.8496 .

loop_
_geom_torsion_atom_site_label_1
_geom_torsion_atom_site_label_2
_geom_torsion_atom_site_label_3
_geom_torsion_atom_site_label_4
_geom_torsion
_geom_torsion_site_symmetry_1
_geom_torsion_site_symmetry_4
Cu1 N4 C6 N6 -171.8(2) . .
Cu1 N4 C7 N5 171.6(2) . .
Cu2 N1 C1 N2 -179.3(4) . .
Cu2 N1 C2 N3 178.4(3) . .
O7 Mo2 O3 Cu2 -93.4(4) . 2_567
O9 Mo1 O8 Cu2 122.7(3) . .
O11 Mo1 O8 Cu2 20.1(3) 2_667 .
O11 Mo2 O3 Cu2 11.3(4) . 2_567
O14 Mo2 O3 Cu2 165.0(4) . 2_567
O18 Mo1 O8 Cu2 -50.1(3) 2_667 .
O18 Mo2 O3 Cu2 69.8(6) . 2_567
O19 Mo2 O3 Cu2 93.5(4) . 2_567
O23 Mo1 O8 Cu2 -73.3(5) . .
O24 Mo1 O8 Cu2 -133.0(3) . .
N2 N3 C2 N1 2.5(5) . .
N2 N3 C3 C4 86.7(5) . .
N3 N2 C1 N1 0.1(7) . .
N3 C3 C4 C5 71.1(4) . .
N5 N6 C6 N4 -0.1(4) . .
N6 N5 C5 C4 146.4(3) . .
N6 N5 C7 N4 0.2(4) . .
C1 N1 C2 N3 -2.2(5) . .
C1 N2 N3 C2 -1.6(6) . .
C1 N2 N3 C3 -177.8(4) . .
C2 N1 C1 N2 1.3(7) . .
C2 N3 C3 C4 -88.8(5) . .
C3 N3 C2 N1 178.3(4) . .
C3 C4 C5 N5 -178.2(3) . .
C5 N5 N6 C6 176.3(3) . .
C5 N5 C7 N4 -175.7(3) . .
C6 N4 C7 N5 -0.2(4) . .
C7 N4 C6 N6 0.2(4) . .
C7 N5 N6 C6 -0.1(4) . .
C7 N5 C5 C4 -38.0(5) . .
